data_1518070
loop_
_publ_author_name
'Eisenmann, Brigitte'
'Hansa, Jendy'
'Schafer, Herbert'

_publ_section_title
;
 Na2Ge2Se5, das erste schichtselenidogermanat
;
_journal_name_full 'Revue de Chimie Minerale'
_journal_page_first 817
_journal_page_last 823
_journal_volume 21
_journal_year 1984
_chemical_formula_sum 'Ge2 Na2 Se5'
_chemical_formula_weight 586.00
_space_group_IT_number 33
_symmetry_cell_setting orthorhombic
_symmetry_Int_Tables_number 33
_symmetry_space_group_name_Hall 'P 2c -2n'
_symmetry_space_group_name_H-M 'P n a 21'
_cell_angle_alpha 90
_cell_angle_beta 90
_cell_angle_gamma 90
_cell_formula_units_Z 4
_cell_length_a 14.095(6)
_cell_length_b 6.167(4)
_cell_length_c 10.991(5)
_cell_volume 955.4(9)
_diffrn_ambient_temperature 293
_diffrn_radiation_probe x-ray
_diffrn_radiation_type MoK\a
_diffrn_radiation_wavelength 0.71069
_exptl_absorpt_coefficient_mu 25.347
_exptl_crystal_density_diffrn 4.07
_exptl_crystal_density_meas 4.00
_exptl_crystal_F_000 1024
_refine_ls_number_parameters 71
_refine_ls_number_reflns 441
_refine_ls_wR_factor_gt 0.062
_cod_data_source_file RCM-1984-21-817-823.cif
_cod_data_source_block Na2Ge2Se5
_cod_database_code 1518070

loop_
_symmetry_equiv_pos_site_id
_symmetry_equiv_pos_as_xyz
1 x,y,z
2 -x,-y,1/2+z
3 1/2-x,1/2+y,1/2+z
4 1/2+x,1/2-y,z

loop_
_atom_site_aniso_label
_atom_site_aniso_U_11
_atom_site_aniso_U_22
_atom_site_aniso_U_33
_atom_site_aniso_U_23
_atom_site_aniso_U_13
_atom_site_aniso_U_12
Se1 0.018(3) 0.020(3) 0.014(3) -0.003(3) -0.001(4) 0.007(3)
Se2 0.022(4) 0.013(4) 0.017(3) 0.001(4) -0.003(3) 0.000(3)
Se3 0.010(3) 0.011(3) 0.022(3) 0.002(3) 0.01(3) 0.004(3)
Se4 0.010(3) 0.023(3) 0.019(3) -0.003(3) 0.001(3) -0.002(2)
Se5 0.024(3) 0.024(3) 0.022(3) 0.001(3) 0.003(4) 0.001(3)
Ge1 0.013(3) 0.009(3) 0.017(4) -0.001(3) 0.005(3) -0.003(3)
Ge2 0.012(3) 0.007(3) 0.015(3) 0.002(3) -0.006(3) -0.003(3)

loop_
_atom_site_label
_atom_site_type_symbol
_atom_site_thermal_displace_type
_atom_site_fract_x
_atom_site_fract_y
_atom_site_fract_z
_atom_site_occupancy
_atom_site_U_iso_or_equiv
Se1 Se Uani 0.3392(4) 0.3806(9) 0.50000 1.000 0.0173(17)
Se2 Se Uani 0.2845(4) 0.8950(10) 0.6868(8) 1.000 0.017(2)
Se3 Se Uani 0.2394(4) 0.3896(9) 0.8498(7) 1.000 0.0143(17)
Se4 Se Uani 0.4998(5) 0.4918(13) 0.7512(10) 1.000 0.0173(17)
Se5 Se Uani 0.0669(4) 0.4990(10) 0.4855(10) 1.000 0.0233(17)
Ge1 Ge Uani 0.2080(4) 0.5281(9) 0.3902(7) 1.000 0.0130(19)
Ge2 Ge Uani 0.1570(4) 0.0361(9) 0.1979(8) 1.000 0.0113(17)
Na1 Na Uiso 0.0682(16) 0.999(4) 0.502(3) 1.000 0.0500
Na2 Na Uiso 0.4632(16) 0.004(4) 0.254(3) 1.000 0.0500

loop_
_atom_type_symbol
_atom_type_description
_atom_type_scat_dispersion_real
_atom_type_scat_dispersion_imag
_atom_type_scat_source
Ge Ge 0.1547 1.8001 ' International Tables Vol C Tables 4.2.6.8 and 6.1.1.4'
Na Na 0.0362 0.0249 ' International Tables Vol C Tables 4.2.6.8 and 6.1.1.4'
Se Se -0.0929 2.2259 ' International Tables Vol C Tables 4.2.6.8 and 6.1.1.4'

loop_
_geom_angle_atom_site_label_1
_geom_angle_atom_site_label_2
_geom_angle_atom_site_label_3
_geom_angle
_geom_angle_site_symmetry_1
_geom_angle_site_symmetry_3
_geom_angle_publ_flag
Ge1 Se1 Ge2 109.0(3) . 3_555 yes
Ge1 Se2 Ge2 105.0(4) 3_555 3_555 yes
Ge1 Se3 Ge2 107.0(3) 3_545 3_555 yes
Se1 Ge1 Se5 114.7(4) . . yes
Se1 Ge1 Se2 108.0(3) . 3_544 yes
Se1 Ge1 Se3 102.1(3) . 3_554 yes
Se2 Ge1 Se5 116.6(4) 3_544 . yes
Se3 Ge1 Se5 115.7(3) 3_554 . yes
Se2 Ge1 Se3 97.7(4) 3_544 3_554 yes
Se1 Ge2 Se2 108.8(4) 3_544 3_544 yes
Se1 Ge2 Se3 118.2(3) 3_544 3_544 yes
Se1 Ge2 Se4 101.9(4) 3_544 3_544 yes
Se2 Ge2 Se3 100.2(3) 3_544 3_544 yes
Se2 Ge2 Se4 117.3(3) 3_544 3_544 yes
Se3 Ge2 Se4 111.3(4) 3_544 3_544 yes

loop_
_geom_bond_atom_site_label_1
_geom_bond_atom_site_label_2
_geom_bond_distance
_geom_bond_site_symmetry_2
_geom_bond_publ_flag
Se1 Ge1 2.388(8) . yes
Se1 Ge2 2.378(9) 3_555 yes
Se2 Ge1 2.384(11) 3_555 yes
Se2 Ge2 2.365(8) 3_555 yes
Se3 Ge1 2.391(8) 3_545 yes
Se3 Ge2 2.395(10) 3_555 yes
Se4 Ge2 2.303(10) 3_555 yes
Se5 Ge1 2.255(10) . yes

loop_
_geom_torsion_atom_site_label_1
_geom_torsion_atom_site_label_2
_geom_torsion_atom_site_label_3
_geom_torsion_atom_site_label_4
_geom_torsion
_geom_torsion_site_symmetry_1
_geom_torsion_site_symmetry_2
_geom_torsion_site_symmetry_4
_geom_torsion_publ_flag
Ge2 Se1 Ge1 Se5 -53.6(4) 3_555 . . no
Ge2 Se1 Ge1 Se2 174.6(3) 3_555 . 3_544 no
Ge2 Se1 Ge1 Se3 72.3(4) 3_555 . 3_554 no
Ge2 Se2 Ge1 Se1 77.9(3) . 3_544 . no
Ge2 Se2 Ge1 Se5 -52.9(4) . 3_544 . no
Ge2 Se2 Ge1 Se3 -176.7(3) . 3_544 3_554 no
Ge1 Se2 Ge2 Se1 -179.8(3) . 3_544 3_544 no
Ge1 Se2 Ge2 Se3 -55.2(4) . 3_544 3_544 no
Ge1 Se2 Ge2 Se4 65.3(6) . 3_544 3_544 no
